data_1510096
loop_
_publ_author_name
'Lapko, V.F.'
'Rybakov, V.B.'
'Volkov, S.V.'
'Fokina, Z.A.'
'Aslanov, L.A.'

_publ_section_title
;
 Crystal structure of product of interaction of AuCl3 and SCl2
;
_journal_name_full 'Zhurnal Neorganicheskoi Khimii'
_journal_page_first 2534
_journal_page_last 2535
_journal_volume 36
_journal_year 1991
_chemical_formula_sum 'Au Cl5 S'
_chemical_name_systematic '(Au Cl3 (S Cl2))'
_space_group_IT_number 14
_symmetry_space_group_name_Hall '-P 2n'
_symmetry_space_group_name_H-M 'P 1 1 21/n'
_cell_angle_alpha 90
_cell_angle_beta 90
_cell_angle_gamma 101.91
_cell_formula_units_Z 4
_cell_length_a 8.067
_cell_length_b 11.846
_cell_length_c 8.27
_cell_volume 773.282
_citation_journal_id_ASTM ZNOKAQ
_cod_data_source_file gold_146.cif
_cod_data_source_block Au1Cl5S1
_cod_original_cell_volume 773.2825
_cod_original_sg_symbol_Hall '-P 2ybc (z,x-z,y)'
_cod_original_formula_sum 'Au1 Cl5 S1'
_cod_database_code 1510096

loop_
_symmetry_equiv_pos_as_xyz
x,y,z
-x+1/2,-y+1/2,z+1/2
-x,-y,-z
x-1/2,y-1/2,-z-1/2

loop_
_atom_site_label
_atom_site_type_symbol
_atom_site_fract_x
_atom_site_fract_y
_atom_site_fract_z
_atom_site_occupancy
_atom_site_U_iso_or_equiv
Cl4 Cl-1 -0.1992 0.051 0.4649 1 0.0
Cl5 Cl-1 -0.3819 0.1162 0.1624 1 0.0
S1 S+4 -0.198 0.0368 0.2254 1 0.0
Cl2 Cl-1 0.3269 0.2572 0.1083 1 0.0
Cl3 Cl-1 -0.036 0.3189 0.1938 1 0.0
Cl1 Cl-1 0.1554 -0.0159 0.1575 1 0.0
Au1 Au+1 0.0633 0.15543 0.16797 1 0.0
